data_4340020
loop_
_publ_author_name
'Streitberger, Markus'
'Schmied, Andy'
'Hey-Hawkins, Evamarie'

_publ_section_title
;
 Selective formation of gold(i) bis-phospholane macrocycles, polymeric
 chains, and nanotubes.
;
_journal_issue 13
_journal_name_full 'Inorganic chemistry'
_journal_page_first 6794
_journal_page_last 6804
_journal_paper_doi 10.1021/ic5006055
_journal_volume 53
_journal_year 2014
_chemical_formula_sum 'C35.75 H71.5 Au2 Cl5.5 P4'
_chemical_formula_weight 1214.22
_space_group_IT_number 2
_symmetry_cell_setting triclinic
_symmetry_space_group_name_Hall '-P 1'
_symmetry_space_group_name_H-M 'P -1'
_atom_sites_solution_hydrogens geom
_atom_sites_solution_primary heavy
_atom_sites_solution_secondary difmap
_audit_creation_date 2013-08-29T15:23:14-00:00
_audit_creation_method 'WinGX routine CIF_UPDATE'
_cell_angle_alpha 104.162(3)
_cell_angle_beta 100.406(2)
_cell_angle_gamma 96.329(2)
_cell_formula_units_Z 4
_cell_length_a 12.5845(3)
_cell_length_b 19.8177(6)
_cell_length_c 20.1551(6)
_cell_measurement_reflns_used 15998
_cell_measurement_temperature 130(2)
_cell_measurement_theta_max 32.4549
_cell_measurement_theta_min 2.9195
_cell_volume 4730.4(2)
_computing_cell_refinement
;
        CrysAlisPro, Agilent Technologies,
        Version 1.171.35.19 (release 27-10-2011 CrysAlis171 .NET)
        (compiled Oct 27 2011,15:02:11)
;
_computing_data_collection
;
        CrysAlisPro, Agilent Technologies,
        Version 1.171.35.19 (release 27-10-2011 CrysAlis171 .NET)
        (compiled Oct 27 2011,15:02:11)
;
_computing_data_reduction
;
        CrysAlisPro, Agilent Technologies,
        Version 1.171.35.19 (release 27-10-2011 CrysAlis171 .NET)
        (compiled Oct 27 2011,15:02:11)
;
_computing_molecular_graphics 'ORTEP3 for Windows (L. J. Farrugia, 1997)'
_computing_publication_material 'WINGX  (L.J. Farrugia,1999)'
_computing_structure_refinement 'SHELXL-97 (Sheldrick, 2008)'
_computing_structure_solution 'SIR92 (Giacovazzo 1993)'
_diffrn_ambient_temperature 130(2)
_diffrn_detector_area_resol_mean 16.356
_diffrn_measured_fraction_theta_full 0.999
_diffrn_measured_fraction_theta_max 0.999
_diffrn_measurement_device_type 'Xcalibur, Sapphire3, Gemini'
_diffrn_measurement_method '\w scans'
_diffrn_orient_matrix_UB_11 0.0571793
_diffrn_orient_matrix_UB_12 0.0109852
_diffrn_orient_matrix_UB_13 0.0052342
_diffrn_orient_matrix_UB_21 0.0084326
_diffrn_orient_matrix_UB_22 -0.0355203
_diffrn_orient_matrix_UB_23 -0.0047513
_diffrn_orient_matrix_UB_31 -0.0056379
_diffrn_orient_matrix_UB_32 -0.0041112
_diffrn_orient_matrix_UB_33 -0.0364892
_diffrn_radiation_monochromator graphite
_diffrn_radiation_type MoK\a
_diffrn_radiation_wavelength 0.71073
_diffrn_reflns_av_R_equivalents 0.031
_diffrn_reflns_av_unetI/netI 0.0493
_diffrn_reflns_limit_h_max 15
_diffrn_reflns_limit_h_min -15
_diffrn_reflns_limit_k_max 24
_diffrn_reflns_limit_k_min -24
_diffrn_reflns_limit_l_max 24
_diffrn_reflns_limit_l_min -25
_diffrn_reflns_number 38840
_diffrn_reflns_theta_full 26.37
_diffrn_reflns_theta_max 26.37
_diffrn_reflns_theta_min 2.93
_exptl_absorpt_coefficient_mu 6.665
_exptl_absorpt_correction_T_max 1
_exptl_absorpt_correction_T_min 0.5859
_exptl_absorpt_correction_type multi-scan
_exptl_absorpt_process_details
;
        CrysAlisPro, Agilent Technologies,
        Version 1.171.35.19 (release 27-10-2011 CrysAlis171 .NET)
        (compiled Oct 27 2011,15:02:11)
        Empirical absorption correction using spherical harmonics,
 implemented in SCALE3 ABSPACK scaling algorithm.
;
_exptl_crystal_colour colourless
_exptl_crystal_density_diffrn 1.705
_exptl_crystal_density_method 'not measured'
_exptl_crystal_description needles
_exptl_crystal_F_000 2390
_exptl_crystal_size_max 0.3
_exptl_crystal_size_mid 0.08
_exptl_crystal_size_min 0.08
_platon_squeeze_details
;
Based on the total SQUEEZE electron count of 359 removed electrons, 4 missing
and unresolved chloride anions (68 electrons) and 7 dichlormethane solvent
molecules (294 electrons) had been removed with the SQUEEZE routine
implemented in PLATON (68 + 294 = 362 electrons). For each non-hydrogen atom
a volume of 41A^3^ can be deduced from the total void volume calculated by
SQUEEZE. This value is relatively high, but acceptable for loosly packed
solvent moieties.
;
_refine_diff_density_max 1.455
_refine_diff_density_min -2.38
_refine_diff_density_rms 0.159
_refine_ls_extinction_method none
_refine_ls_goodness_of_fit_ref 1.083
_refine_ls_hydrogen_treatment constr
_refine_ls_matrix_type full
_refine_ls_number_parameters 726
_refine_ls_number_reflns 19316
_refine_ls_number_restraints 19
_refine_ls_restrained_S_all 1.083
_refine_ls_R_factor_all 0.0548
_refine_ls_R_factor_gt 0.0421
_refine_ls_shift/su_max 0.001
_refine_ls_shift/su_mean 0
_refine_ls_structure_factor_coef Fsqd
_refine_ls_weighting_details 'calc w=1/[\s^2^(Fo^2^)+(0.0212P)^2^+27.0683P] where P=(Fo^2^+2Fc^2^)/3'
_refine_ls_weighting_scheme calc
_refine_ls_wR_factor_gt 0.0918
_refine_ls_wR_factor_ref 0.0958
_reflns_number_gt 15588
_reflns_number_total 19316
_reflns_threshold_expression >2\s(I)
_cod_data_source_file ic5006055_si_003.cif
_cod_data_source_block x1487fin
_cod_depositor_comments 'Adding full bibliography for 4340012--4340022.cif.'
_cod_original_sg_symbol_H-M p-1
_cod_original_formula_sum 'C35.75 H71.50 Au2 Cl5.50 P4'
_cod_database_code 4340020

loop_
_symmetry_equiv_pos_as_xyz
'x, y, z'
'-x, -y, -z'

loop_
_atom_site_label
_atom_site_type_symbol
_atom_site_fract_x
_atom_site_fract_y
_atom_site_fract_z
_atom_site_U_iso_or_equiv
_atom_site_adp_type
_atom_site_occupancy
_atom_site_symmetry_multiplicity
_atom_site_calc_flag
_atom_site_refinement_flags
_atom_site_disorder_assembly
_atom_site_disorder_group
Au1 Au 0.108362(19) 0.263590(13) 0.131495(13) 0.01935(6) Uani 1 1 d . . .
Au2 Au 0.147143(19) 0.953372(14) 0.119245(13) 0.02048(7) Uani 1 1 d . . .
Au3 Au 0.365481(19) 0.190477(14) 0.376959(13) 0.02038(6) Uani 1 1 d . . .
Au4 Au 0.38251(2) 0.883992(14) 0.374155(13) 0.02248(7) Uani 1 1 d . . .
Cl1 Cl 0.11541(15) 0.11772(9) 0.13589(9) 0.0312(4) Uani 1 1 d . . .
Cl3 Cl 0.37419(15) 0.03750(9) 0.37533(9) 0.0288(4) Uani 1 1 d . . .
P1 P -0.07708(13) 0.26492(9) 0.11176(9) 0.0181(3) Uani 1 1 d . . .
P2 P 0.29651(13) 0.28771(9) 0.15026(9) 0.0183(3) Uani 1 1 d . . .
P3 P -0.04087(12) 0.93106(9) 0.09452(8) 0.0161(3) Uani 1 1 d . . .
P4 P 0.33284(13) 0.95614(9) 0.14595(9) 0.0167(3) Uani 1 1 d . . .
P5 P 0.17954(13) 0.18814(9) 0.35659(9) 0.0172(3) Uani 1 1 d . . .
P6 P 0.55321(13) 0.21860(9) 0.40101(9) 0.0185(3) Uani 1 1 d . A .
P7 P 0.19491(14) 0.85628(9) 0.35021(9) 0.0211(4) Uani 1 1 d . B .
P8 P 0.56897(14) 0.88639(9) 0.39584(9) 0.0200(4) Uani 1 1 d . A .
C1 C -0.1695(5) 0.1802(3) 0.0683(3) 0.0212(14) Uani 1 1 d . . .
H1A H -0.1931 0.1747 0.0174 0.025 Uiso 1 1 calc R . .
H1B H -0.133 0.14 0.0754 0.025 Uiso 1 1 calc R . .
C2 C -0.2663(6) 0.1850(4) 0.1038(4) 0.0332(18) Uani 1 1 d . . .
H2A H -0.3082 0.1374 0.0961 0.04 Uiso 1 1 calc R . .
H2B H -0.3158 0.2144 0.0847 0.04 Uiso 1 1 calc R . .
C3 C -0.2191(6) 0.2183(4) 0.1816(4) 0.0371(19) Uani 1 1 d . . .
H3A H -0.1814 0.1847 0.2025 0.044 Uiso 1 1 calc R . .
H3B H -0.2786 0.2308 0.2062 0.044 Uiso 1 1 calc R . .
C4 C -0.1378(6) 0.2849(4) 0.1893(3) 0.0249(15) Uani 1 1 d . . .
H4A H -0.0807 0.2951 0.2328 0.03 Uiso 1 1 calc R . .
H4B H -0.176 0.3261 0.1905 0.03 Uiso 1 1 calc R . .
C5 C 0.3772(5) 0.2341(4) 0.1963(4) 0.0257(15) Uani 1 1 d . . .
H5A H 0.4134 0.2618 0.2446 0.031 Uiso 1 1 calc R . .
H5B H 0.3298 0.1917 0.1985 0.031 Uiso 1 1 calc R . .
C6 C 0.4610(6) 0.2136(5) 0.1535(5) 0.042(2) Uani 1 1 d . . .
H6A H 0.526 0.2511 0.1683 0.05 Uiso 1 1 calc R . .
H6B H 0.4848 0.1694 0.1606 0.05 Uiso 1 1 calc R . .
C7 C 0.4122(8) 0.2036(6) 0.0807(5) 0.058(3) Uani 1 1 d . . .
H7A H 0.3593 0.1591 0.0633 0.069 Uiso 1 1 calc R . .
H7B H 0.4698 0.1999 0.053 0.069 Uiso 1 1 calc R . .
C8 C 0.3528(6) 0.2659(4) 0.0709(4) 0.0302(17) Uani 1 1 d . . .
H8A H 0.2938 0.2515 0.028 0.036 Uiso 1 1 calc R . .
H8B H 0.4045 0.3062 0.0686 0.036 Uiso 1 1 calc R . .
C9 C -0.1192(5) 0.9795(4) 0.0428(3) 0.0219(14) Uani 1 1 d . . .
H9A H -0.0758 1.0254 0.0458 0.026 Uiso 1 1 calc R . .
H9B H -0.1423 0.9521 -0.007 0.026 Uiso 1 1 calc R . .
C10 C -0.2184(5) 0.9901(4) 0.0762(4) 0.0308(17) Uani 1 1 d . . .
H10A H -0.2551 1.0274 0.0615 0.037 Uiso 1 1 calc R . .
H10B H -0.2718 0.9458 0.0616 0.037 Uiso 1 1 calc R . .
C11 C -0.1762(6) 1.0114(4) 0.1547(4) 0.0312(17) Uani 1 1 d . . .
H11A H -0.2381 1.0101 0.1788 0.037 Uiso 1 1 calc R . .
H11B H -0.1345 1.0599 0.1704 0.037 Uiso 1 1 calc R . .
C12 C -0.1008(5) 0.9584(4) 0.1725(3) 0.0239(15) Uani 1 1 d . . .
H12A H -0.1436 0.9173 0.1806 0.029 Uiso 1 1 calc R . .
H12B H -0.0428 0.9813 0.2149 0.029 Uiso 1 1 calc R . .
C13 C 0.4026(5) 0.9414(4) 0.0723(3) 0.0203(14) Uani 1 1 d . . .
H13A H 0.4355 0.8978 0.0679 0.024 Uiso 1 1 calc R . .
H13B H 0.3509 0.9376 0.0277 0.024 Uiso 1 1 calc R . .
C14 C 0.4924(5) 1.0070(4) 0.0905(3) 0.0254(15) Uani 1 1 d . . .
H14A H 0.5556 0.9944 0.0699 0.03 Uiso 1 1 calc R . .
H14B H 0.4633 1.0443 0.0714 0.03 Uiso 1 1 calc R . .
C15 C 0.5278(5) 1.0330(4) 0.1691(3) 0.0216(14) Uani 1 1 d . . .
H15A H 0.575 1.0797 0.1831 0.026 Uiso 1 1 calc R . .
H15B H 0.5692 0.9996 0.1879 0.026 Uiso 1 1 calc R . .
C16 C 0.4224(5) 1.0382(3) 0.1968(3) 0.0188(13) Uani 1 1 d . . .
H16A H 0.3903 1.0796 0.1887 0.023 Uiso 1 1 calc R . .
H16B H 0.4363 1.0415 0.2476 0.023 Uiso 1 1 calc R . .
C17 C -0.1239(5) 0.3267(4) 0.0625(4) 0.0237(14) Uani 1 1 d . . .
H17A H -0.1103 0.3117 0.0146 0.028 Uiso 1 1 calc R . .
H17B H -0.2039 0.3249 0.0583 0.028 Uiso 1 1 calc R . .
C18 C -0.0667(6) 0.4022(3) 0.0972(4) 0.0257(15) Uani 1 1 d . . .
H18A H -0.0745 0.4157 0.1465 0.031 Uiso 1 1 calc R . .
H18B H 0.0124 0.4049 0.0974 0.031 Uiso 1 1 calc R . .
C19 C -0.1129(6) 0.4543(4) 0.0601(4) 0.0309(17) Uani 1 1 d . . .
H19A H -0.1914 0.4525 0.0613 0.037 Uiso 1 1 calc R . .
H19B H -0.1074 0.4397 0.0104 0.037 Uiso 1 1 calc R . .
C20 C -0.0543(6) 0.5302(4) 0.0926(4) 0.0302(17) Uani 1 1 d . . .
H20A H -0.0566 0.5441 0.1429 0.036 Uiso 1 1 calc R . .
H20B H 0.0235 0.5324 0.0894 0.036 Uiso 1 1 calc R . .
C21 C -0.1034(6) 0.5827(4) 0.0580(4) 0.0281(16) Uani 1 1 d . . .
H21A H -0.181 0.5807 0.0616 0.034 Uiso 1 1 calc R . .
H21B H -0.1016 0.5686 0.0077 0.034 Uiso 1 1 calc R . .
C22 C -0.0453(6) 0.6583(4) 0.0895(4) 0.0283(16) Uani 1 1 d . . .
H22A H 0.0313 0.661 0.0835 0.034 Uiso 1 1 calc R . .
H22B H -0.0432 0.6716 0.1404 0.034 Uiso 1 1 calc R . .
C23 C -0.0989(6) 0.7113(4) 0.0572(4) 0.0256(15) Uani 1 1 d . . .
H23A H -0.1762 0.7075 0.0619 0.031 Uiso 1 1 calc R . .
H23B H -0.0989 0.6987 0.0066 0.031 Uiso 1 1 calc R . .
C24 C -0.0428(6) 0.7880(3) 0.0903(4) 0.0249(15) Uani 1 1 d . . .
H24A H -0.0446 0.8015 0.1407 0.03 Uiso 1 1 calc R . .
H24B H 0.0349 0.7922 0.0865 0.03 Uiso 1 1 calc R . .
C25 C -0.0983(5) 0.8382(3) 0.0548(3) 0.0226(14) Uani 1 1 d . . .
H25A H -0.1769 0.8313 0.056 0.027 Uiso 1 1 calc R . .
H25B H -0.0927 0.8258 0.005 0.027 Uiso 1 1 calc R . .
C26 C 0.3571(5) 0.3795(3) 0.1947(4) 0.0246(15) Uani 1 1 d . . .
H26A H 0.3478 0.3907 0.2437 0.029 Uiso 1 1 calc R . .
H26B H 0.4366 0.3859 0.1957 0.029 Uiso 1 1 calc R . .
C27 C 0.3047(6) 0.4304(4) 0.1583(5) 0.039(2) Uani 1 1 d . . .
H27A H 0.3104 0.4175 0.1085 0.047 Uiso 1 1 calc R . .
H27B H 0.226 0.4258 0.1596 0.047 Uiso 1 1 calc R . .
C28 C 0.3584(6) 0.5065(4) 0.1923(5) 0.0332(18) Uani 1 1 d . . .
H28A H 0.4361 0.5117 0.1887 0.04 Uiso 1 1 calc R . .
H28B H 0.3564 0.5187 0.2427 0.04 Uiso 1 1 calc R . .
C29 C 0.3007(7) 0.5579(4) 0.1576(5) 0.040(2) Uani 1 1 d . . .
H29A H 0.3003 0.5446 0.1069 0.048 Uiso 1 1 calc R . .
H29B H 0.2237 0.5539 0.1628 0.048 Uiso 1 1 calc R . .
C30 C 0.3574(6) 0.6341(4) 0.1902(4) 0.0307(17) Uani 1 1 d . . .
H30A H 0.3588 0.6467 0.241 0.037 Uiso 1 1 calc R . .
H30B H 0.4341 0.6378 0.1845 0.037 Uiso 1 1 calc R . .
C31 C 0.3027(6) 0.6863(4) 0.1585(4) 0.0337(18) Uani 1 1 d . . .
H31A H 0.2267 0.6837 0.1656 0.04 Uiso 1 1 calc R . .
H31B H 0.2988 0.6726 0.1074 0.04 Uiso 1 1 calc R . .
C32 C 0.3612(5) 0.7624(3) 0.1891(4) 0.0241(15) Uani 1 1 d . . .
H32A H 0.4383 0.7642 0.1843 0.029 Uiso 1 1 calc R . .
H32B H 0.3616 0.7766 0.2398 0.029 Uiso 1 1 calc R . .
C33 C 0.3109(5) 0.8159(4) 0.1554(4) 0.0255(15) Uani 1 1 d . . .
H33A H 0.2332 0.8138 0.1588 0.031 Uiso 1 1 calc R . .
H33B H 0.3134 0.8037 0.1051 0.031 Uiso 1 1 calc R . .
C34 C 0.3725(5) 0.8910(3) 0.1914(3) 0.0196(13) Uani 1 1 d . . .
H34A H 0.452 0.8906 0.1952 0.024 Uiso 1 1 calc R . .
H34B H 0.3596 0.9055 0.2395 0.024 Uiso 1 1 calc R . .
C35 C 0.0876(5) 0.1061(4) 0.3086(4) 0.0247(15) Uani 1 1 d . . .
H35A H 0.0671 0.1029 0.258 0.03 Uiso 1 1 calc R . .
H35B H 0.1214 0.0646 0.3147 0.03 Uiso 1 1 calc R . .
C36 C -0.0123(6) 0.1117(4) 0.3428(4) 0.039(2) Uani 1 1 d . . .
H36A H -0.0573 0.1443 0.3255 0.047 Uiso 1 1 calc R . .
H36B H -0.0584 0.0649 0.3316 0.047 Uiso 1 1 calc R . .
C37 C 0.0318(7) 0.1393(5) 0.4205(4) 0.046(2) Uani 1 1 d . . .
H37A H 0.0629 0.1021 0.439 0.055 Uiso 1 1 calc R . .
H37B H -0.028 0.1528 0.4442 0.055 Uiso 1 1 calc R . .
C38 C 0.1195(5) 0.2026(4) 0.4347(3) 0.0243(15) Uani 1 1 d . . .
H38A H 0.1757 0.2059 0.4771 0.029 Uiso 1 1 calc R . .
H38B H 0.0875 0.2466 0.4415 0.029 Uiso 1 1 calc R . .
C39 C 0.6166(6) 0.1985(4) 0.3249(4) 0.0334(13) Uani 1 1 d D . .
H39A H 0.5601 0.1825 0.2807 0.04 Uiso 0.808(13) 1 calc PR A 1
H39B H 0.6658 0.2404 0.3234 0.04 Uiso 0.808(13) 1 calc PR A 1
H39C H 0.5619 0.1689 0.2833 0.04 Uiso 0.192(13) 1 d PR A 2
H39D H 0.644 0.2426 0.3144 0.04 Uiso 0.192(13) 1 d PR A 2
C40 C 0.6824(8) 0.1383(6) 0.3356(4) 0.0334(13) Uani 0.808(13) 1 d PD A 1
H40A H 0.7407 0.1358 0.3085 0.04 Uiso 0.808(13) 1 calc PR A 1
H40B H 0.6334 0.0922 0.3204 0.04 Uiso 0.808(13) 1 calc PR A 1
C41 C 0.7330(7) 0.1577(7) 0.4159(5) 0.0334(13) Uani 0.808(13) 1 d PD A 1
H41A H 0.7689 0.1192 0.4284 0.04 Uiso 0.808(13) 1 calc PR A 1
H41B H 0.7873 0.2016 0.4306 0.04 Uiso 0.808(13) 1 calc PR A 1
C40F C 0.729(2) 0.178(2) 0.347(2) 0.0334(13) Uani 0.192(13) 1 d PD A 2
H40C H 0.7547 0.1502 0.3063 0.04 Uiso 0.192(13) 1 calc PR A 2
H40D H 0.7857 0.2193 0.3729 0.04 Uiso 0.192(13) 1 calc PR A 2
C41F C 0.697(3) 0.1326(19) 0.3940(18) 0.0334(13) Uani 0.192(13) 1 d PD A 2
H41C H 0.7636 0.1199 0.4186 0.04 Uiso 0.192(13) 1 calc PR A 2
H41D H 0.6499 0.0883 0.3639 0.04 Uiso 0.192(13) 1 calc PR A 2
C42 C 0.6345(6) 0.1679(4) 0.4494(4) 0.0276(16) Uani 1 1 d D . .
H42A H 0.6585 0.194 0.4995 0.033 Uiso 0.808(13) 1 calc PR A 1
H42B H 0.5911 0.1218 0.4455 0.033 Uiso 0.808(13) 1 calc PR A 1
H42C H 0.6672 0.1969 0.4978 0.033 Uiso 0.192(13) 1 d PR A 2
H42D H 0.5877 0.1253 0.4516 0.033 Uiso 0.192(13) 1 d PR A 2
C43 C 0.1134(6) 0.9066(4) 0.3015(4) 0.0301(16) Uani 1 1 d . B .
H43A H 0.1587 0.9507 0.3012 0.036 Uiso 1 1 calc R . .
H43B H 0.0833 0.8784 0.2524 0.036 Uiso 1 1 calc R . .
C44 C 0.0253(7) 0.9225(6) 0.3379(4) 0.0495(16) Uani 1 1 d D . .
H44A H -0.0336 0.8811 0.3244 0.059 Uiso 0.660(17) 1 calc PR B 1
H44B H -0.0062 0.9626 0.3258 0.059 Uiso 0.660(17) 1 calc PR B 1
H44C H -0.0451 0.9005 0.3047 0.059 Uiso 0.340(17) 1 d PR B 2
H44D H 0.0271 0.9742 0.3491 0.059 Uiso 0.340(17) 1 d PR B 2
C45 C 0.0747(12) 0.9410(8) 0.4161(5) 0.0495(16) Uani 0.660(17) 1 d PD B 1
H45A H 0.0169 0.9468 0.4435 0.059 Uiso 0.660(17) 1 calc PR B 1
H45B H 0.128 0.9854 0.4309 0.059 Uiso 0.660(17) 1 calc PR B 1
C45F C 0.0211(19) 0.9002(19) 0.4060(12) 0.0495(16) Uani 0.340(17) 1 d PD B 2
H45C H 0.0102 0.9401 0.4432 0.059 Uiso 0.340(17) 1 calc PR B 2
H45D H -0.0393 0.8605 0.3974 0.059 Uiso 0.340(17) 1 calc PR B 2
C46 C 0.1332(7) 0.8774(5) 0.4272(5) 0.0495(16) Uani 1 1 d D . .
H46A H 0.08 0.837 0.4279 0.059 Uiso 0.660(17) 1 calc PR B 1
H46B H 0.1897 0.8913 0.4712 0.059 Uiso 0.660(17) 1 calc PR B 1
H46C H 0.1217 0.8352 0.4447 0.059 Uiso 0.340(17) 1 d PR B 2
H46D H 0.1826 0.9154 0.4651 0.059 Uiso 0.340(17) 1 d PR B 2
C47 C 0.6304(6) 0.8709(4) 0.3183(3) 0.0262(15) Uani 1 1 d . . .
H47A H 0.665 0.828 0.3135 0.031 Uiso 1 1 calc R . .
H47B H 0.574 0.8651 0.2753 0.031 Uiso 1 1 calc R . .
C48 C 0.7163(8) 0.9361(5) 0.3304(4) 0.047(2) Uani 1 1 d . . .
H48A H 0.776 0.9234 0.3062 0.057 Uiso 1 1 calc R . .
H48B H 0.6826 0.9724 0.3118 0.057 Uiso 1 1 calc R . .
C49 C 0.7615(7) 0.9645(5) 0.4093(5) 0.047(2) Uani 1 1 d . . .
H49A H 0.8059 1.0119 0.4204 0.057 Uiso 1 1 calc R . .
H49B H 0.8083 0.9326 0.4265 0.057 Uiso 1 1 calc R . .
C50 C 0.6622(6) 0.9684(4) 0.4438(4) 0.0289(16) Uani 1 1 d . . .
H50A H 0.6279 1.01 0.4389 0.035 Uiso 1 1 calc R . .
H50B H 0.6837 0.9709 0.4942 0.035 Uiso 1 1 calc R . .
C51 C 0.1335(5) 0.2540(3) 0.3143(3) 0.0215(14) Uani 1 1 d . . .
H51A H 0.1433 0.2409 0.2654 0.026 Uiso 1 1 calc R . .
H51B H 0.0542 0.253 0.3126 0.026 Uiso 1 1 calc R . .
C52 C 0.1928(5) 0.3289(4) 0.3501(4) 0.0243(15) Uani 1 1 d . . .
H52A H 0.2702 0.332 0.3458 0.029 Uiso 1 1 calc R . .
H52B H 0.1917 0.3403 0.4006 0.029 Uiso 1 1 calc R . .
C53 C 0.1396(5) 0.3827(4) 0.3178(4) 0.0239(15) Uani 1 1 d . . .
H53A H 0.1392 0.3701 0.2671 0.029 Uiso 1 1 calc R . .
H53B H 0.0625 0.3794 0.3228 0.029 Uiso 1 1 calc R . .
C54 C 0.1957(5) 0.4585(4) 0.3501(4) 0.0271(16) Uani 1 1 d . . .
H54A H 0.2735 0.4621 0.3466 0.032 Uiso 1 1 calc R . .
H54B H 0.1936 0.4723 0.4005 0.032 Uiso 1 1 calc R . .
C55 C 0.1416(6) 0.5095(4) 0.3142(4) 0.0340(18) Uani 1 1 d . . .
H55A H 0.0638 0.5057 0.3177 0.041 Uiso 1 1 calc R . .
H55B H 0.1438 0.4956 0.2639 0.041 Uiso 1 1 calc R . .
C56 C 0.1976(6) 0.5862(4) 0.3465(5) 0.039(2) Uani 1 1 d . . .
H56A H 0.2755 0.5901 0.3433 0.047 Uiso 1 1 calc R . .
H56B H 0.1949 0.6004 0.3967 0.047 Uiso 1 1 calc R . .
C57 C 0.1415(6) 0.6370(4) 0.3088(5) 0.040(2) Uani 1 1 d . . .
H57A H 0.149 0.625 0.2593 0.048 Uiso 1 1 calc R . .
H57B H 0.0625 0.6307 0.309 0.048 Uiso 1 1 calc R . .
C58 C 0.1921(6) 0.7136(4) 0.3441(5) 0.0353(19) Uani 1 1 d . B .
H58A H 0.2716 0.7195 0.3453 0.042 Uiso 1 1 calc R . .
H58B H 0.1826 0.7259 0.3931 0.042 Uiso 1 1 calc R . .
C59 C 0.1401(5) 0.7642(4) 0.3062(4) 0.0240(15) Uani 1 1 d . . .
H59A H 0.06 0.7564 0.3029 0.029 Uiso 1 1 calc R B .
H59B H 0.1528 0.7533 0.2579 0.029 Uiso 1 1 calc R . .
C60 C 0.6060(6) 0.3103(4) 0.4452(4) 0.0282(16) Uani 1 1 d . . .
H60A H 0.5903 0.3212 0.4928 0.034 Uiso 1 1 calc R A .
H60B H 0.6866 0.3183 0.4505 0.034 Uiso 1 1 calc R . .
C61 C 0.5570(6) 0.3608(4) 0.4061(4) 0.0333(18) Uani 1 1 d . A .
H61A H 0.4771 0.3552 0.4036 0.04 Uiso 1 1 calc R . .
H61B H 0.5684 0.3479 0.3576 0.04 Uiso 1 1 calc R . .
C62 C 0.6075(6) 0.4382(4) 0.4413(4) 0.0358(19) Uani 1 1 d . . .
H62A H 0.5973 0.4509 0.4902 0.043 Uiso 1 1 calc R A .
H62B H 0.6871 0.4441 0.4429 0.043 Uiso 1 1 calc R . .
C63 C 0.5570(6) 0.4879(4) 0.4032(5) 0.0364(19) Uani 1 1 d . A .
H63A H 0.4777 0.4829 0.4029 0.044 Uiso 1 1 calc R . .
H63B H 0.565 0.4741 0.354 0.044 Uiso 1 1 calc R . .
C64 C 0.6089(6) 0.5653(4) 0.4364(4) 0.0329(18) Uani 1 1 d . . .
H64A H 0.6873 0.5707 0.4343 0.04 Uiso 1 1 calc R A .
H64B H 0.6047 0.5782 0.4864 0.04 Uiso 1 1 calc R . .
C65 C 0.5542(6) 0.6164(4) 0.4006(4) 0.0325(17) Uani 1 1 d . A .
H65A H 0.5571 0.6035 0.3504 0.039 Uiso 1 1 calc R . .
H65B H 0.4762 0.6124 0.4038 0.039 Uiso 1 1 calc R . .
C66 C 0.6108(6) 0.6925(4) 0.4348(4) 0.0260(15) Uani 1 1 d . . .
H66A H 0.6879 0.6964 0.4299 0.031 Uiso 1 1 calc R A .
H66B H 0.611 0.7042 0.4855 0.031 Uiso 1 1 calc R . .
C67 C 0.5569(6) 0.7467(4) 0.4036(4) 0.0258(15) Uani 1 1 d . A .
H67A H 0.5588 0.7365 0.3532 0.031 Uiso 1 1 calc R . .
H67B H 0.4793 0.7427 0.4074 0.031 Uiso 1 1 calc R . .
C68 C 0.6149(6) 0.8216(4) 0.4409(3) 0.0239(15) Uani 1 1 d . . .
H68A H 0.6947 0.8232 0.4446 0.029 Uiso 1 1 calc R A .
H68B H 0.6017 0.8345 0.489 0.029 Uiso 1 1 calc R . .

loop_
_atom_site_aniso_label
_atom_site_aniso_U_11
_atom_site_aniso_U_22
_atom_site_aniso_U_33
_atom_site_aniso_U_23
_atom_site_aniso_U_13
_atom_site_aniso_U_12
Au1 0.01770(12) 0.01870(14) 0.02224(13) 0.00690(11) 0.00399(10) 0.00286(10)
Au2 0.01303(11) 0.02241(14) 0.02816(13) 0.01120(11) 0.00313(10) 0.00421(10)
Au3 0.01748(12) 0.02114(14) 0.02369(13) 0.00803(11) 0.00430(10) 0.00377(10)
Au4 0.02577(13) 0.01985(14) 0.02277(13) 0.00764(11) 0.00475(10) 0.00421(11)
Cl1 0.0451(10) 0.0177(9) 0.0271(9) 0.0049(7) 0.0046(8) -0.0019(8)
Cl3 0.0374(9) 0.0192(8) 0.0309(9) 0.0087(7) 0.0082(7) 0.0032(7)
P1 0.0197(8) 0.0133(8) 0.0222(8) 0.0055(7) 0.0057(7) 0.0029(7)
P2 0.0163(7) 0.0144(8) 0.0235(8) 0.0048(7) 0.0023(7) 0.0030(7)
P3 0.0124(7) 0.0157(8) 0.0202(8) 0.0058(7) 0.0014(6) 0.0035(6)
P4 0.0150(7) 0.0158(8) 0.0210(8) 0.0082(7) 0.0027(6) 0.0045(6)
P5 0.0159(7) 0.0163(9) 0.0202(8) 0.0068(7) 0.0031(6) 0.0034(7)
P6 0.0187(8) 0.0178(9) 0.0216(8) 0.0099(7) 0.0039(7) 0.0045(7)
P7 0.0249(8) 0.0182(9) 0.0242(9) 0.0095(7) 0.0071(7) 0.0087(7)
P8 0.0261(8) 0.0153(9) 0.0189(8) 0.0064(7) 0.0038(7) 0.0019(7)
C1 0.023(3) 0.015(3) 0.027(3) 0.005(3) 0.012(3) 0.004(3)
C2 0.022(3) 0.025(4) 0.050(5) -0.001(4) 0.017(3) 0.001(3)
C3 0.040(4) 0.040(5) 0.042(4) 0.018(4) 0.026(4) 0.006(4)
C4 0.029(3) 0.028(4) 0.023(3) 0.010(3) 0.010(3) 0.010(3)
C5 0.027(3) 0.019(4) 0.031(4) 0.008(3) -0.003(3) 0.011(3)
C6 0.034(4) 0.043(5) 0.060(5) 0.026(5) 0.017(4) 0.016(4)
C7 0.046(5) 0.074(7) 0.054(6) 0.001(5) 0.019(4) 0.036(5)
C8 0.023(3) 0.048(5) 0.024(3) 0.012(3) 0.010(3) 0.009(3)
C9 0.025(3) 0.021(4) 0.022(3) 0.011(3) 0.003(3) 0.008(3)
C10 0.015(3) 0.036(4) 0.046(4) 0.023(4) -0.001(3) 0.009(3)
C11 0.023(3) 0.032(4) 0.046(4) 0.016(4) 0.014(3) 0.013(3)
C12 0.024(3) 0.027(4) 0.021(3) 0.005(3) 0.005(3) 0.004(3)
C13 0.020(3) 0.027(4) 0.015(3) 0.007(3) 0.003(3) 0.006(3)
C14 0.026(3) 0.027(4) 0.028(4) 0.011(3) 0.013(3) 0.006(3)
C15 0.016(3) 0.019(3) 0.030(4) 0.008(3) 0.002(3) 0.001(3)
C16 0.015(3) 0.019(3) 0.025(3) 0.009(3) 0.004(3) 0.003(3)
C17 0.027(3) 0.019(4) 0.026(3) 0.010(3) 0.002(3) 0.004(3)
C18 0.026(3) 0.014(3) 0.034(4) 0.008(3) -0.003(3) 0.001(3)
C19 0.040(4) 0.016(4) 0.036(4) 0.011(3) -0.001(3) 0.005(3)
C20 0.041(4) 0.018(4) 0.033(4) 0.014(3) 0.003(3) 0.000(3)
C21 0.032(4) 0.018(4) 0.035(4) 0.015(3) 0.001(3) -0.001(3)
C22 0.034(4) 0.021(4) 0.034(4) 0.018(3) 0.003(3) 0.006(3)
C23 0.032(4) 0.017(4) 0.026(4) 0.009(3) 0.001(3) -0.001(3)
C24 0.031(4) 0.014(3) 0.029(4) 0.010(3) 0.000(3) 0.003(3)
C25 0.027(3) 0.017(3) 0.023(3) 0.007(3) 0.004(3) 0.000(3)
C26 0.023(3) 0.017(4) 0.032(4) 0.009(3) 0.002(3) -0.002(3)
C27 0.035(4) 0.016(4) 0.062(5) 0.017(4) -0.006(4) 0.000(3)
C28 0.021(3) 0.017(4) 0.060(5) 0.015(4) 0.000(3) 0.000(3)
C29 0.038(4) 0.017(4) 0.060(5) 0.016(4) -0.009(4) 0.002(3)
C30 0.027(4) 0.015(4) 0.051(5) 0.014(4) 0.002(3) 0.005(3)
C31 0.031(4) 0.017(4) 0.051(5) 0.018(4) -0.006(4) 0.000(3)
C32 0.023(3) 0.015(3) 0.032(4) 0.009(3) 0.000(3) 0.000(3)
C33 0.024(3) 0.016(4) 0.035(4) 0.010(3) 0.000(3) 0.003(3)
C34 0.022(3) 0.017(3) 0.022(3) 0.011(3) 0.004(3) 0.005(3)
C35 0.025(3) 0.018(4) 0.030(4) 0.005(3) 0.007(3) 0.001(3)
C36 0.029(4) 0.032(5) 0.047(5) -0.002(4) 0.012(4) -0.007(3)
C37 0.047(5) 0.054(6) 0.039(5) 0.014(4) 0.023(4) -0.003(4)
C38 0.020(3) 0.032(4) 0.023(3) 0.008(3) 0.007(3) 0.007(3)
C39 0.027(3) 0.048(4) 0.031(3) 0.016(3) 0.005(2) 0.019(3)
C40 0.027(3) 0.048(4) 0.031(3) 0.016(3) 0.005(2) 0.019(3)
C41 0.027(3) 0.048(4) 0.031(3) 0.016(3) 0.005(2) 0.019(3)
C40F 0.027(3) 0.048(4) 0.031(3) 0.016(3) 0.005(2) 0.019(3)
C41F 0.027(3) 0.048(4) 0.031(3) 0.016(3) 0.005(2) 0.019(3)
C42 0.030(4) 0.027(4) 0.030(4) 0.016(3) 0.005(3) 0.005(3)
C43 0.036(4) 0.018(4) 0.037(4) 0.011(3) -0.001(3) 0.012(3)
C44 0.049(3) 0.073(5) 0.047(3) 0.029(3) 0.025(3) 0.039(3)
C45 0.049(3) 0.073(5) 0.047(3) 0.029(3) 0.025(3) 0.039(3)
C45F 0.049(3) 0.073(5) 0.047(3) 0.029(3) 0.025(3) 0.039(3)
C46 0.049(3) 0.073(5) 0.047(3) 0.029(3) 0.025(3) 0.039(3)
C47 0.036(4) 0.022(4) 0.020(3) 0.005(3) 0.007(3) 0.002(3)
C48 0.060(6) 0.042(5) 0.041(5) 0.010(4) 0.026(4) -0.008(4)
C49 0.040(5) 0.044(5) 0.053(5) 0.005(4) 0.019(4) -0.013(4)
C50 0.038(4) 0.016(4) 0.032(4) 0.005(3) 0.010(3) -0.001(3)
C51 0.021(3) 0.019(4) 0.024(3) 0.007(3) 0.001(3) 0.003(3)
C52 0.023(3) 0.018(4) 0.033(4) 0.010(3) 0.003(3) 0.005(3)
C53 0.020(3) 0.022(4) 0.030(4) 0.009(3) 0.004(3) 0.004(3)
C54 0.017(3) 0.023(4) 0.039(4) 0.010(3) 0.000(3) 0.004(3)
C55 0.021(3) 0.025(4) 0.056(5) 0.014(4) 0.000(3) 0.008(3)
C56 0.034(4) 0.017(4) 0.059(5) 0.013(4) -0.011(4) 0.001(3)
C57 0.025(4) 0.019(4) 0.075(6) 0.024(4) -0.006(4) 0.000(3)
C58 0.024(4) 0.022(4) 0.062(5) 0.021(4) -0.001(4) 0.002(3)
C59 0.017(3) 0.021(4) 0.034(4) 0.010(3) 0.000(3) 0.002(3)
C60 0.026(3) 0.024(4) 0.033(4) 0.008(3) 0.001(3) 0.005(3)
C61 0.031(4) 0.016(4) 0.045(5) 0.006(3) -0.006(3) 0.002(3)
C62 0.039(4) 0.012(4) 0.045(5) 0.002(3) -0.009(4) -0.003(3)
C63 0.034(4) 0.025(4) 0.052(5) 0.016(4) 0.003(4) 0.008(3)
C64 0.034(4) 0.011(4) 0.042(4) 0.003(3) -0.008(3) -0.007(3)
C65 0.038(4) 0.019(4) 0.035(4) 0.005(3) -0.005(3) 0.009(3)
C66 0.028(3) 0.018(4) 0.031(4) 0.009(3) 0.000(3) 0.006(3)
C67 0.030(4) 0.016(4) 0.029(4) 0.007(3) 0.000(3) 0.004(3)
C68 0.028(3) 0.018(4) 0.024(3) 0.007(3) -0.002(3) 0.006(3)

loop_
_atom_type_symbol
_atom_type_description
_atom_type_scat_dispersion_real
_atom_type_scat_dispersion_imag
_atom_type_scat_source
Au Au -2.0133 8.8022 'International Tables Vol C Tables 4.2.6.8 and 6.1.1.4'
Cl Cl 0.1484 0.1585 'International Tables Vol C Tables 4.2.6.8 and 6.1.1.4'
P P 0.1023 0.0942 'International Tables Vol C Tables 4.2.6.8 and 6.1.1.4'
C C 0.0033 0.0016 'International Tables Vol C Tables 4.2.6.8 and 6.1.1.4'
H H 0 0 'International Tables Vol C Tables 4.2.6.8 and 6.1.1.4'

loop_
_geom_angle_atom_site_label_1
_geom_angle_atom_site_label_2
_geom_angle_atom_site_label_3
_geom_angle
P1 Au1 P2 167.35(6)
P1 Au1 Cl1 101.15(6)
P2 Au1 Cl1 91.49(6)
P4 Au2 P3 170.07(6)
P5 Au3 P6 167.62(6)
P7 Au4 P8 167.75(6)
C17 P1 C4 104.2(3)
C17 P1 C1 105.3(3)
C4 P1 C1 95.0(3)
C17 P1 Au1 115.0(2)
C4 P1 Au1 116.8(2)
C1 P1 Au1 117.8(2)
C26 P2 C8 105.0(3)
C26 P2 C5 105.7(3)
C8 P2 C5 95.4(3)
C26 P2 Au1 115.1(2)
C8 P2 Au1 115.2(2)
C5 P2 Au1 118.0(2)
C9 P3 C25 105.8(3)
C9 P3 C12 95.6(3)
C25 P3 C12 105.6(3)
C9 P3 Au2 120.2(2)
C25 P3 Au2 113.8(2)
C12 P3 Au2 113.6(2)
C34 P4 C16 104.8(3)
C34 P4 C13 104.2(3)
C16 P4 C13 95.5(3)
C34 P4 Au2 113.2(2)
C16 P4 Au2 119.8(2)
C13 P4 Au2 116.9(2)
C51 P5 C35 105.3(3)
C51 P5 C38 103.8(3)
C35 P5 C38 95.5(3)
C51 P5 Au3 114.0(2)
C35 P5 Au3 119.9(2)
C38 P5 Au3 115.7(2)
C60 P6 C42 105.9(3)
C60 P6 C39 105.2(4)
C42 P6 C39 94.9(3)
C60 P6 Au3 114.5(2)
C42 P6 Au3 118.5(2)
C39 P6 Au3 115.5(2)
C59 P7 C43 105.3(3)
C59 P7 C46 105.2(4)
C43 P7 C46 95.2(4)
C59 P7 Au4 115.1(2)
C43 P7 Au4 118.7(3)
C46 P7 Au4 114.8(3)
C50 P8 C68 104.1(3)
C50 P8 C47 95.3(3)
C68 P8 C47 104.4(3)
C50 P8 Au4 120.5(3)
C68 P8 Au4 114.0(2)
C47 P8 Au4 115.8(2)
C2 C1 P1 104.2(4)
C1 C2 C3 106.6(6)
C2 C3 C4 108.0(6)
C3 C4 P1 105.2(5)
C6 C5 P2 105.0(5)
C7 C6 C5 108.5(6)
C6 C7 C8 110.7(7)
C7 C8 P2 102.4(5)
C10 C9 P3 103.8(4)
C11 C10 C9 107.0(5)
C10 C11 C12 107.6(6)
C11 C12 P3 104.7(5)
C14 C13 P4 104.7(4)
C15 C14 C13 108.1(5)
C14 C15 C16 106.1(5)
C15 C16 P4 103.4(4)
C18 C17 P1 112.5(5)
C19 C18 C17 112.5(6)
C18 C19 C20 113.5(6)
C21 C20 C19 113.6(6)
C20 C21 C22 114.1(6)
C21 C22 C23 113.8(6)
C22 C23 C24 114.1(6)
C25 C24 C23 111.7(5)
C24 C25 P3 114.2(5)
C27 C26 P2 111.8(5)
C28 C27 C26 112.3(6)
C27 C28 C29 111.8(6)
C30 C29 C28 111.8(6)
C31 C30 C29 113.6(6)
C30 C31 C32 113.8(6)
C31 C32 C33 115.0(6)
C32 C33 C34 111.1(5)
C33 C34 P4 114.1(4)
C36 C35 P5 102.8(5)
C37 C36 C35 106.6(6)
C36 C37 C38 109.2(6)
C37 C38 P5 105.3(5)
C40F C39 C40 33.1(16)
C40F C39 P6 109.4(14)
C40 C39 P6 104.5(5)
C39 C40 C41 105.6(7)
C42 C41 C40 103.6(7)
C41F C40F C39 97(2)
C40F C41F C42 115(2)
C41 C42 C41F 24.4(16)
C41 C42 P6 105.8(5)
C41F C42 P6 101.0(15)
C44 C43 P7 105.7(5)
C43 C44 C45 107.1(8)
C43 C44 C45F 120.0(9)
C45 C44 C45F 36.0(12)
C44 C45 C46 105.4(8)
C46 C45F C44 105.3(12)
C45F C46 C45 35.5(12)
C45F C46 P7 109.2(8)
C45 C46 P7 102.3(6)
C48 C47 P8 105.8(5)
C49 C48 C47 107.7(6)
C48 C49 C50 106.6(7)
C49 C50 P8 104.0(5)
C52 C51 P5 114.5(4)
C51 C52 C53 111.6(5)
C54 C53 C52 114.5(6)
C53 C54 C55 112.2(6)
C54 C55 C56 112.6(6)
C55 C56 C57 111.7(6)
C58 C57 C56 111.6(6)
C57 C58 C59 112.2(6)
C58 C59 P7 112.7(5)
C61 C60 P6 113.0(5)
C60 C61 C62 112.8(6)
C63 C62 C61 112.5(6)
C62 C63 C64 113.2(6)
C63 C64 C65 113.6(6)
C66 C65 C64 111.3(6)
C65 C66 C67 113.9(6)
C68 C67 C66 111.5(5)
C67 C68 P8 112.9(5)

loop_
_geom_bond_atom_site_label_1
_geom_bond_atom_site_label_2
_geom_bond_distance
Au1 P1 2.2996(16)
Au1 P2 2.3057(16)
Au1 Cl1 2.9244(17)
Au2 P4 2.2928(16)
Au2 P3 2.2973(15)
Au3 P5 2.2948(16)
Au3 P6 2.3001(16)
Au4 P7 2.2980(18)
Au4 P8 2.3009(18)
P1 C17 1.836(7)
P1 C4 1.838(6)
P1 C1 1.849(7)
P2 C26 1.829(7)
P2 C8 1.839(7)
P2 C5 1.845(7)
P3 C9 1.819(6)
P3 C25 1.824(7)
P3 C12 1.854(6)
P4 C34 1.818(6)
P4 C16 1.824(7)
P4 C13 1.838(6)
P5 C51 1.816(7)
P5 C35 1.825(7)
P5 C38 1.840(6)
P6 C60 1.808(7)
P6 C42 1.830(7)
P6 C39 1.834(7)
P7 C59 1.817(7)
P7 C43 1.832(7)
P7 C46 1.837(8)
P8 C50 1.831(7)
P8 C68 1.831(7)
P8 C47 1.840(7)
C1 C2 1.520(8)
C2 C3 1.523(11)
C3 C4 1.535(10)
C5 C6 1.509(10)
C6 C7 1.440(12)
C7 C8 1.546(12)
C9 C10 1.532(9)
C10 C11 1.512(10)
C11 C12 1.552(9)
C13 C14 1.546(9)
C14 C15 1.506(9)
C15 C16 1.534(8)
C17 C18 1.522(9)
C18 C19 1.522(9)
C19 C20 1.528(10)
C20 C21 1.513(9)
C21 C22 1.518(10)
C22 C23 1.520(9)
C23 C24 1.535(9)
C24 C25 1.520(9)
C26 C27 1.524(10)
C27 C28 1.517(10)
C28 C29 1.544(10)
C29 C30 1.527(10)
C30 C31 1.508(9)
C31 C32 1.527(9)
C32 C33 1.527(9)
C33 C34 1.536(9)
C35 C36 1.541(9)
C36 C37 1.502(11)
C37 C38 1.510(11)
C39 C40F 1.539(15)
C39 C40 1.560(10)
C40 C41 1.561(10)
C41 C42 1.525(9)
C40F C41F 1.537(16)
C41F C42 1.549(16)
C43 C44 1.458(10)
C44 C45 1.523(9)
C44 C45F 1.548(16)
C45 C46 1.570(13)
C45F C46 1.547(16)
C47 C48 1.529(10)
C48 C49 1.528(12)
C49 C50 1.536(10)
C51 C52 1.522(9)
C52 C53 1.533(9)
C53 C54 1.516(9)
C54 C55 1.528(10)
C55 C56 1.531(10)
C56 C57 1.559(10)
C57 C58 1.520(10)
C58 C59 1.535(9)
C60 C61 1.533(10)
C61 C62 1.533(9)
C62 C63 1.515(10)
C63 C64 1.531(10)
C64 C65 1.534(10)
C65 C66 1.527(10)
C66 C67 1.532(9)
C67 C68 1.521(9)

loop_
_platon_squeeze_void_nr
_platon_squeeze_void_average_x
_platon_squeeze_void_average_y
_platon_squeeze_void_average_z
_platon_squeeze_void_volume
_platon_squeeze_void_count_electrons
_platon_squeeze_void_content
1 0.130 0.500 0.630 984 359 ' 4 Cl-anions and 7 CH2Cl2 '
